data_7030447
loop_
_publ_author_name
'Aslanidis, P.'
'Cox, P. J.'
'Tsipis, A. C.'

_publ_section_title
;
 Structural and electronic properties of luminescent copper(I) halide
 complexes of bis[2-(diphenylphosphano)phenyl] ether (DPEphos). Crystal
 structure of [CuCl(DPEphos)(dmpymtH].
;
_journal_issue 42
_journal_name_full 'Dalton transactions (Cambridge, England : 2003)'
_journal_page_first 10238
_journal_page_last 10248
_journal_paper_doi 10.1039/c0dt00286k
_journal_volume 39
_journal_year 2010
_chemical_compound_source 'synthesis as described'
_chemical_formula_moiety 'C42 H36 Cl1 Cu1 N2 O1 P2 S1'
_chemical_formula_sum 'C42.25 H36.75 Cl Cu N2 O1.13 P2 S'
_chemical_formula_weight 783.48
_chemical_name_systematic
;
?
;
_space_group_IT_number 14
_symmetry_cell_setting monoclinic
_symmetry_Int_Tables_number 14
_symmetry_space_group_name_Hall '-P 2ybc'
_symmetry_space_group_name_H-M 'P 1 21/c 1'
_atom_sites_solution_hydrogens geom
_atom_sites_solution_primary direct
_atom_sites_solution_secondary difmap
_audit_creation_date 2010-06-09T13:43:44-00:00
_audit_creation_method 'WinGX routine CIF_UPDATE'
_cell_angle_alpha 90
_cell_angle_beta 100.3890(12)
_cell_angle_gamma 90
_cell_formula_units_Z 4
_cell_length_a 15.3542(2)
_cell_length_b 16.8655(4)
_cell_length_c 14.7534(3)
_cell_measurement_reflns_used 29469
_cell_measurement_temperature 120(2)
_cell_measurement_theta_max 27.48
_cell_measurement_theta_min 2.91
_cell_measurement_wavelength 0.71073
_cell_volume 3757.85(13)
_computing_cell_refinement 'DENZO and COLLECT'
_computing_data_collection
;
DENZO (Otwinowski and Minor, 1997), COLLECT (Hooft, 1998)
;
_computing_data_reduction 'DENZO and COLLECT'
_computing_molecular_graphics
;
PLATON (Spek,2002)
;
_computing_publication_material 'WinGX publication routines (Farrugia, 1999)'
_computing_structure_refinement 'SHELXL-97 (Sheldrick, 1997)'
_computing_structure_solution 'SIR97 (Altomare et al.,1999)'
_diffrn_ambient_temperature 120(2)
_diffrn_detector_area_resol_mean 9.091
_diffrn_measured_fraction_theta_full 0.994
_diffrn_measured_fraction_theta_max 0.994
_diffrn_measurement_device_type
;
Bruker-Nonius KappaCCD Area Detector
;
_diffrn_measurement_method
;
\f and \w scans
;
_diffrn_radiation_monochromator graphite
_diffrn_radiation_probe x-ray
_diffrn_radiation_type MoK\a
_diffrn_radiation_wavelength 0.71073
_diffrn_reflns_av_R_equivalents 0.0573
_diffrn_reflns_av_unetI/netI 0.0418
_diffrn_reflns_limit_h_max 19
_diffrn_reflns_limit_h_min -19
_diffrn_reflns_limit_k_max 21
_diffrn_reflns_limit_k_min -21
_diffrn_reflns_limit_l_max 19
_diffrn_reflns_limit_l_min -19
_diffrn_reflns_number 39667
_diffrn_reflns_theta_full 27.48
_diffrn_reflns_theta_max 27.48
_diffrn_reflns_theta_min 2.96
_diffrn_standards_decay_% negligible
_diffrn_standards_number 0
_exptl_absorpt_coefficient_mu 0.83
_exptl_absorpt_correction_T_max 0.9366
_exptl_absorpt_correction_T_min 0.8150
_exptl_absorpt_correction_type sphere
_exptl_absorpt_process_details 'SADABS V.2007/2 (Sheldrick, G.M., 2007)'
_exptl_crystal_colour yellow
_exptl_crystal_density_diffrn 1.385
_exptl_crystal_density_method 'not measured'
_exptl_crystal_description block
_exptl_crystal_F_000 1621
_exptl_crystal_size_max 0.18
_exptl_crystal_size_mid 0.11
_exptl_crystal_size_min 0.08
_platon_squeeze_details
;
The unit cell contains 1/8 of a ethanol molecule, i.e., (12.8=13)
electrons in total voids of 215.1 cubic Angstroms. This disorder
has been treated as a diffuse contribution to the overall
scattering without specific atom positions by SQUEEZE/PLATON.
;
_refine_diff_density_max 0.556
_refine_diff_density_min -0.462
_refine_diff_density_rms 0.084
_refine_ls_extinction_method none
_refine_ls_goodness_of_fit_ref 1.059
_refine_ls_hydrogen_treatment constr
_refine_ls_matrix_type full
_refine_ls_number_parameters 453
_refine_ls_number_reflns 8557
_refine_ls_number_restraints 0
_refine_ls_restrained_S_all 1.059
_refine_ls_R_factor_all 0.0613
_refine_ls_R_factor_gt 0.0497
_refine_ls_shift/su_max 0
_refine_ls_shift/su_mean 0
_refine_ls_structure_factor_coef Fsqd
_refine_ls_weighting_details 'calc w=1/[\s^2^(Fo^2^)+(0.0228P)^2^+9.1795P] where P=(Fo^2^+2Fc^2^)/3'
_refine_ls_weighting_scheme calc
_refine_ls_wR_factor_gt 0.1008
_refine_ls_wR_factor_ref 0.107
_reflns_number_gt 7256
_reflns_number_total 8557
_reflns_threshold_expression >2sigma(I)
_cod_data_source_file c0dt00286k.txt
_cod_data_source_block cucl
_cod_database_code 7030447

loop_
_symmetry_equiv_pos_as_xyz
'x, y, z'
'-x, y+1/2, -z+1/2'
'-x, -y, -z'
'x, -y-1/2, z-1/2'

loop_
_atom_site_label
_atom_site_type_symbol
_atom_site_fract_x
_atom_site_fract_y
_atom_site_fract_z
_atom_site_U_iso_or_equiv
_atom_site_adp_type
_atom_site_occupancy
_atom_site_symmetry_multiplicity
_atom_site_calc_flag
_atom_site_refinement_flags
Cu1 Cu 0.19934(2) 0.05203(2) 0.20488(2) 0.01689(9) Uani 1 1 d .
Cl1 Cl 0.20934(4) 0.19078(4) 0.18708(5) 0.02214(15) Uani 1 1 d .
S1 S 0.06998(5) 0.02269(4) 0.25832(6) 0.02526(17) Uani 1 1 d .
P1 P 0.31979(4) 0.02922(4) 0.31886(5) 0.01629(15) Uani 1 1 d .
P2 P 0.21896(4) -0.01931(4) 0.07861(5) 0.01606(14) Uani 1 1 d .
O1 O 0.27888(12) -0.13263(11) 0.22735(13) 0.0190(4) Uani 1 1 d .
N1 N -0.07015(16) 0.09444(16) 0.30288(19) 0.0283(6) Uani 1 1 d .
N2 N 0.03527(16) 0.17779(15) 0.25649(17) 0.0236(5) Uani 1 1 d .
H2 H 0.0867 0.1831 0.2388 0.028 Uiso 1 1 calc R
C1 C 0.00770(19) 0.10362(18) 0.2732(2) 0.0225(6) Uani 1 1 d .
C2 C -0.11737(19) 0.1592(2) 0.3140(2) 0.0293(7) Uani 1 1 d .
C3 C -0.0907(2) 0.2349(2) 0.2954(2) 0.0307(7) Uani 1 1 d .
H3 H -0.1263 0.2796 0.3032 0.037 Uiso 1 1 calc R
C4 C -0.0122(2) 0.24391(19) 0.2656(2) 0.0273(7) Uani 1 1 d .
C5 C -0.2014(2) 0.1452(2) 0.3509(3) 0.0431(9) Uani 1 1 d .
H5A H -0.1867 0.1247 0.4139 0.052 Uiso 1 1 calc R
H5B H -0.2383 0.1066 0.3118 0.052 Uiso 1 1 calc R
H5C H -0.2338 0.1953 0.3509 0.052 Uiso 1 1 calc R
C6 C 0.0265(2) 0.3208(2) 0.2458(3) 0.0408(9) Uani 1 1 d .
H6A H 0.0681 0.3386 0.3003 0.049 Uiso 1 1 calc R
H6B H -0.0209 0.3601 0.2301 0.049 Uiso 1 1 calc R
H6C H 0.0577 0.3148 0.1939 0.049 Uiso 1 1 calc R
C7 C 0.13766(17) -0.09692(16) 0.03925(18) 0.0172(5) Uani 1 1 d .
C8 C 0.04967(18) -0.08469(17) 0.04725(19) 0.0208(6) Uani 1 1 d .
H8 H 0.0335 -0.0375 0.0752 0.025 Uiso 1 1 calc R
C9 C -0.01463(19) -0.1407(2) 0.0149(2) 0.0283(7) Uani 1 1 d .
H9 H -0.0746 -0.1312 0.0199 0.034 Uiso 1 1 calc R
C10 C 0.0079(2) -0.21002(19) -0.0245(2) 0.0287(7) Uani 1 1 d .
H10 H -0.0363 -0.2483 -0.0462 0.034 Uiso 1 1 calc R
C11 C 0.0955(2) -0.22383(18) -0.0324(2) 0.0296(7) Uani 1 1 d .
H11 H 0.1113 -0.2717 -0.0592 0.035 Uiso 1 1 calc R
C12 C 0.15935(19) -0.16758(17) -0.0012(2) 0.0242(6) Uani 1 1 d .
H12 H 0.219 -0.1771 -0.0072 0.029 Uiso 1 1 calc R
C13 C 0.22650(17) 0.03506(16) -0.02705(19) 0.0175(5) Uani 1 1 d .
C14 C 0.19582(19) 0.00500(18) -0.1156(2) 0.0231(6) Uani 1 1 d .
H14 H 0.1671 -0.0451 -0.1231 0.028 Uiso 1 1 calc R
C15 C 0.2075(2) 0.04847(19) -0.1923(2) 0.0287(7) Uani 1 1 d .
H15 H 0.1867 0.0278 -0.2522 0.034 Uiso 1 1 calc R
C16 C 0.2488(2) 0.12136(19) -0.1828(2) 0.0272(6) Uani 1 1 d .
H16 H 0.2575 0.15 -0.2358 0.033 Uiso 1 1 calc R
C17 C 0.27771(19) 0.15274(18) -0.0957(2) 0.0242(6) Uani 1 1 d .
H17 H 0.305 0.2035 -0.0889 0.029 Uiso 1 1 calc R
C18 C 0.26643(18) 0.10947(17) -0.0183(2) 0.0215(6) Uani 1 1 d .
H18 H 0.2863 0.131 0.0414 0.026 Uiso 1 1 calc R
C19 C 0.32409(17) -0.07479(16) 0.09670(19) 0.0168(5) Uani 1 1 d .
C20 C 0.34337(17) -0.12550(16) 0.17232(19) 0.0177(5) Uani 1 1 d .
C21 C 0.42203(18) -0.16811(17) 0.1910(2) 0.0224(6) Uani 1 1 d .
H21 H 0.4327 -0.2039 0.2415 0.027 Uiso 1 1 calc R
C22 C 0.48483(19) -0.15781(18) 0.1351(2) 0.0255(6) Uani 1 1 d .
H22 H 0.5388 -0.1867 0.1472 0.031 Uiso 1 1 calc R
C23 C 0.46900(18) -0.10580(18) 0.0620(2) 0.0237(6) Uani 1 1 d .
H23 H 0.5129 -0.0975 0.0252 0.028 Uiso 1 1 calc R
C24 C 0.38875(18) -0.06537(17) 0.0420(2) 0.0212(6) Uani 1 1 d .
H24 H 0.3778 -0.0308 -0.0097 0.025 Uiso 1 1 calc R
C25 C 0.33137(17) -0.06881(16) 0.37419(19) 0.0183(5) Uani 1 1 d .
C26 C 0.35801(18) -0.07809(18) 0.4695(2) 0.0222(6) Uani 1 1 d .
H26 H 0.372 -0.0324 0.5069 0.027 Uiso 1 1 calc R
C27 C 0.36446(18) -0.15224(19) 0.5107(2) 0.0257(6) Uani 1 1 d .
H27 H 0.3831 -0.157 0.5754 0.031 Uiso 1 1 calc R
C28 C 0.34373(18) -0.21950(19) 0.4571(2) 0.0269(7) Uani 1 1 d .
H28 H 0.349 -0.2704 0.4851 0.032 Uiso 1 1 calc R
C29 C 0.31541(18) -0.21251(18) 0.3629(2) 0.0251(6) Uani 1 1 d .
H29 H 0.3 -0.2584 0.3262 0.03 Uiso 1 1 calc R
C30 C 0.30969(17) -0.13826(17) 0.32251(19) 0.0189(6) Uani 1 1 d .
C31 C 0.42658(17) 0.04371(16) 0.28176(18) 0.0163(5) Uani 1 1 d .
C32 C 0.50027(18) -0.00409(17) 0.30910(19) 0.0206(6) Uani 1 1 d .
H32 H 0.4974 -0.0465 0.3509 0.025 Uiso 1 1 calc R
C33 C 0.57804(19) 0.00936(19) 0.2761(2) 0.0255(6) Uani 1 1 d .
H33 H 0.628 -0.0238 0.2951 0.031 Uiso 1 1 calc R
C34 C 0.58283(19) 0.07146(19) 0.2151(2) 0.0265(6) Uani 1 1 d .
H34 H 0.6356 0.0802 0.1915 0.032 Uiso 1 1 calc R
C35 C 0.51034(19) 0.12040(18) 0.1892(2) 0.0248(6) Uani 1 1 d .
H35 H 0.514 0.1636 0.1487 0.03 Uiso 1 1 calc R
C36 C 0.43246(18) 0.10691(17) 0.2216(2) 0.0218(6) Uani 1 1 d .
H36 H 0.3829 0.1406 0.2031 0.026 Uiso 1 1 calc R
C37 C 0.32908(18) 0.09418(17) 0.41926(19) 0.0187(5) Uani 1 1 d .
C38 C 0.40800(19) 0.13092(17) 0.4584(2) 0.0234(6) Uani 1 1 d .
H38 H 0.4591 0.1246 0.4311 0.028 Uiso 1 1 calc R
C39 C 0.4123(2) 0.17689(18) 0.5375(2) 0.0259(6) Uani 1 1 d .
H39 H 0.4664 0.2019 0.5638 0.031 Uiso 1 1 calc R
C40 C 0.3392(2) 0.18636(19) 0.5777(2) 0.0273(7) Uani 1 1 d .
H40 H 0.3428 0.2171 0.6322 0.033 Uiso 1 1 calc R
C41 C 0.2597(2) 0.1508(2) 0.5384(2) 0.0315(7) Uani 1 1 d .
H41 H 0.2088 0.1576 0.5659 0.038 Uiso 1 1 calc R
C42 C 0.2545(2) 0.1056(2) 0.4593(2) 0.0282(7) Uani 1 1 d .
H42 H 0.1997 0.0822 0.4321 0.034 Uiso 1 1 calc R

loop_
_atom_site_aniso_label
_atom_site_aniso_U_11
_atom_site_aniso_U_22
_atom_site_aniso_U_33
_atom_site_aniso_U_23
_atom_site_aniso_U_13
_atom_site_aniso_U_12
Cu1 0.01667(16) 0.01566(17) 0.01888(17) -0.00121(13) 0.00463(12) 0.00035(12)
Cl1 0.0223(3) 0.0155(3) 0.0307(4) 0.0011(3) 0.0103(3) 0.0014(2)
S1 0.0248(4) 0.0189(4) 0.0358(4) -0.0026(3) 0.0152(3) -0.0024(3)
P1 0.0171(3) 0.0156(3) 0.0166(3) 0.0003(3) 0.0042(3) -0.0003(3)
P2 0.0158(3) 0.0148(3) 0.0179(3) -0.0016(3) 0.0038(3) 0.0003(3)
O1 0.0178(9) 0.0193(10) 0.0202(10) 0.0002(8) 0.0041(7) -0.0007(8)
N1 0.0231(12) 0.0325(15) 0.0316(14) -0.0083(12) 0.0111(11) -0.0046(11)
N2 0.0203(11) 0.0236(13) 0.0281(13) -0.0066(11) 0.0075(10) 0.0017(10)
C1 0.0216(13) 0.0259(15) 0.0207(14) -0.0042(12) 0.0052(11) -0.0011(11)
C2 0.0193(14) 0.0406(19) 0.0287(16) -0.0095(14) 0.0061(12) -0.0019(13)
C3 0.0240(15) 0.0346(18) 0.0335(18) -0.0098(14) 0.0047(13) 0.0044(13)
C4 0.0272(15) 0.0258(16) 0.0295(17) -0.0049(13) 0.0066(13) 0.0017(12)
C5 0.0233(16) 0.051(2) 0.058(2) -0.0149(19) 0.0169(16) -0.0049(16)
C6 0.042(2) 0.0262(18) 0.058(2) -0.0009(17) 0.0203(18) 0.0091(15)
C7 0.0185(12) 0.0157(13) 0.0169(13) 0.0014(10) 0.0014(10) 0.0004(10)
C8 0.0196(13) 0.0214(14) 0.0214(14) 0.0013(11) 0.0030(11) 0.0031(11)
C9 0.0175(13) 0.0353(18) 0.0306(17) 0.0058(14) 0.0000(12) 0.0017(12)
C10 0.0239(14) 0.0244(16) 0.0339(17) -0.0019(13) -0.0054(13) -0.0066(12)
C11 0.0304(16) 0.0204(15) 0.0361(18) -0.0057(13) 0.0012(13) 0.0003(12)
C12 0.0194(13) 0.0203(15) 0.0332(16) -0.0062(12) 0.0052(12) 0.0009(11)
C13 0.0157(12) 0.0167(13) 0.0210(14) -0.0012(11) 0.0057(10) 0.0023(10)
C14 0.0270(15) 0.0206(14) 0.0209(14) -0.0019(12) 0.0024(11) -0.0005(12)
C15 0.0374(17) 0.0296(17) 0.0180(14) -0.0015(13) 0.0027(12) -0.0007(14)
C16 0.0322(16) 0.0279(16) 0.0222(15) 0.0038(12) 0.0070(12) 0.0025(13)
C17 0.0260(14) 0.0206(15) 0.0273(16) -0.0006(12) 0.0082(12) -0.0022(12)
C18 0.0232(13) 0.0220(14) 0.0197(14) -0.0016(11) 0.0049(11) -0.0013(11)
C19 0.0162(12) 0.0129(12) 0.0212(14) -0.0065(10) 0.0032(10) -0.0002(10)
C20 0.0175(12) 0.0150(13) 0.0209(14) -0.0059(11) 0.0038(10) -0.0018(10)
C21 0.0219(13) 0.0197(14) 0.0246(15) -0.0041(12) 0.0011(11) 0.0000(11)
C22 0.0190(13) 0.0274(16) 0.0300(16) -0.0091(13) 0.0045(12) 0.0049(12)
C23 0.0180(13) 0.0267(16) 0.0285(16) -0.0083(13) 0.0099(11) -0.0022(11)
C24 0.0201(13) 0.0201(14) 0.0243(15) -0.0033(11) 0.0064(11) -0.0024(11)
C25 0.0155(12) 0.0188(14) 0.0215(14) 0.0047(11) 0.0061(10) 0.0017(10)
C26 0.0204(13) 0.0277(15) 0.0189(14) 0.0024(12) 0.0044(11) -0.0001(11)
C27 0.0173(13) 0.0370(18) 0.0237(15) 0.0121(13) 0.0061(11) -0.0006(12)
C28 0.0194(14) 0.0250(16) 0.0357(17) 0.0139(13) 0.0039(12) -0.0008(12)
C29 0.0205(13) 0.0200(14) 0.0349(17) 0.0023(13) 0.0051(12) -0.0025(11)
C30 0.0157(12) 0.0208(14) 0.0207(14) 0.0031(11) 0.0043(10) 0.0003(10)
C31 0.0175(12) 0.0174(13) 0.0141(12) -0.0037(10) 0.0034(10) -0.0012(10)
C32 0.0219(13) 0.0207(14) 0.0192(14) -0.0002(11) 0.0034(11) -0.0011(11)
C33 0.0186(13) 0.0290(16) 0.0294(16) -0.0047(13) 0.0057(12) 0.0030(12)
C34 0.0226(14) 0.0327(17) 0.0266(16) -0.0042(13) 0.0107(12) -0.0041(12)
C35 0.0290(15) 0.0233(15) 0.0234(15) 0.0053(12) 0.0077(12) -0.0054(12)
C36 0.0210(13) 0.0206(14) 0.0237(15) -0.0005(12) 0.0037(11) -0.0014(11)
C37 0.0207(13) 0.0194(14) 0.0157(13) -0.0002(11) 0.0025(10) 0.0000(11)
C38 0.0240(14) 0.0209(15) 0.0249(15) -0.0029(12) 0.0037(11) 0.0036(11)
C39 0.0266(15) 0.0239(15) 0.0251(15) -0.0053(12) -0.0011(12) -0.0007(12)
C40 0.0344(16) 0.0263(16) 0.0203(15) -0.0051(12) 0.0028(12) 0.0057(13)
C41 0.0292(16) 0.0387(19) 0.0288(17) -0.0068(14) 0.0111(13) 0.0030(14)
C42 0.0225(14) 0.0360(18) 0.0269(16) -0.0075(14) 0.0064(12) 0.0003(13)

loop_
_atom_type_symbol
_atom_type_description
_atom_type_scat_dispersion_real
_atom_type_scat_dispersion_imag
_atom_type_scat_source
C C 0.0033 0.0016 'International Tables Vol C Tables 4.2.6.8 and 6.1.1.4'
Cl Cl 0.1484 0.1585 'International Tables Vol C Tables 4.2.6.8 and 6.1.1.4'
Cu Cu 0.3201 1.2651 'International Tables Vol C Tables 4.2.6.8 and 6.1.1.4'
N N 0.0061 0.0033 'International Tables Vol C Tables 4.2.6.8 and 6.1.1.4'
O O 0.0106 0.006 'International Tables Vol C Tables 4.2.6.8 and 6.1.1.4'
P P 0.1023 0.0942 'International Tables Vol C Tables 4.2.6.8 and 6.1.1.4'
S S 0.1246 0.1234 'International Tables Vol C Tables 4.2.6.8 and 6.1.1.4'
H H 0 0 'International Tables Vol C Tables 4.2.6.8 and 6.1.1.4'

loop_
_geom_angle_atom_site_label_1
_geom_angle_atom_site_label_2
_geom_angle_atom_site_label_3
_geom_angle
P2 Cu1 P1 107.57(3)
P2 Cu1 S1 114.34(3)
P1 Cu1 S1 109.96(3)
P2 Cu1 Cl1 114.24(3)
P1 Cu1 Cl1 100.80(3)
S1 Cu1 Cl1 109.03(3)
P2 Cu1 O1 59.32(4)
P1 Cu1 O1 62.57(4)
S1 Cu1 O1 95.02(4)
Cl1 Cu1 O1 154.77(4)
C1 S1 Cu1 114.09(11)
C37 P1 C31 102.62(12)
C37 P1 C25 101.08(13)
C31 P1 C25 103.42(12)
C37 P1 Cu1 115.34(9)
C31 P1 Cu1 113.82(9)
C25 P1 Cu1 118.45(9)
C37 P1 P2 150.28(9)
C31 P1 P2 89.18(8)
C25 P1 P2 102.53(9)
Cu1 P1 P2 36.090(17)
C7 P2 C13 103.44(12)
C7 P2 C19 102.27(12)
C13 P2 C19 100.92(12)
C7 P2 Cu1 116.95(9)
C13 P2 Cu1 117.96(9)
C19 P2 Cu1 112.98(9)
C7 P2 P1 127.37(9)
C13 P2 P1 128.77(9)
C19 P2 P1 76.65(9)
Cu1 P2 P1 36.342(17)
C20 O1 C30 116.3(2)
C20 O1 Cu1 98.46(14)
C30 O1 Cu1 102.35(15)
C2 N1 C1 118.4(3)
C4 N2 C1 123.4(3)
C4 N2 H2 118.3
C1 N2 H2 118.3
N1 C1 N2 119.1(3)
N1 C1 S1 119.9(2)
N2 C1 S1 120.9(2)
N1 C2 C3 122.9(3)
N1 C2 C5 115.8(3)
C3 C2 C5 121.2(3)
C4 C3 C2 118.5(3)
C4 C3 H3 120.8
C2 C3 H3 120.8
N2 C4 C3 117.6(3)
N2 C4 C6 117.5(3)
C3 C4 C6 124.9(3)
C2 C5 H5A 109.5
C2 C5 H5B 109.5
H5A C5 H5B 109.5
C2 C5 H5C 109.5
H5A C5 H5C 109.5
H5B C5 H5C 109.5
C4 C6 H6A 109.5
C4 C6 H6B 109.5
H6A C6 H6B 109.5
C4 C6 H6C 109.5
H6A C6 H6C 109.5
H6B C6 H6C 109.5
C8 C7 C12 118.1(3)
C8 C7 P2 118.9(2)
C12 C7 P2 122.9(2)
C9 C8 C7 120.7(3)
C9 C8 H8 119.6
C7 C8 H8 119.6
C10 C9 C8 120.4(3)
C10 C9 H9 119.8
C8 C9 H9 119.8
C9 C10 C11 119.9(3)
C9 C10 H10 120.1
C11 C10 H10 120.1
C12 C11 C10 119.7(3)
C12 C11 H11 120.1
C10 C11 H11 120.1
C11 C12 C7 121.2(3)
C11 C12 H12 119.4
C7 C12 H12 119.4
C18 C13 C14 118.7(3)
C18 C13 P2 117.8(2)
C14 C13 P2 123.4(2)
C15 C14 C13 119.9(3)
C15 C14 H14 120.1
C13 C14 H14 120.1
C16 C15 C14 120.9(3)
C16 C15 H15 119.6
C14 C15 H15 119.6
C15 C16 C17 120.0(3)
C15 C16 H16 120
C17 C16 H16 120
C16 C17 C18 119.6(3)
C16 C17 H17 120.2
C18 C17 H17 120.2
C13 C18 C17 120.9(3)
C13 C18 H18 119.5
C17 C18 H18 119.5
C20 C19 C24 117.5(2)
C20 C19 P2 118.8(2)
C24 C19 P2 123.6(2)
C21 C20 O1 121.5(3)
C21 C20 C19 121.8(3)
O1 C20 C19 116.6(2)
C22 C21 C20 119.3(3)
C22 C21 H21 120.4
C20 C21 H21 120.4
C23 C22 C21 120.1(3)
C23 C22 H22 119.9
C21 C22 H22 119.9
C22 C23 C24 120.2(3)
C22 C23 H23 119.9
C24 C23 H23 119.9
C23 C24 C19 121.0(3)
C23 C24 H24 119.5
C19 C24 H24 119.5
C26 C25 C30 116.7(3)
C26 C25 P1 122.3(2)
C30 C25 P1 121.0(2)
C27 C26 C25 121.7(3)
C27 C26 H26 119.1
C25 C26 H26 119.1
C26 C27 C28 119.9(3)
C26 C27 H27 120.1
C28 C27 H27 120.1
C29 C28 C27 120.0(3)
C29 C28 H28 120
C27 C28 H28 120
C30 C29 C28 119.6(3)
C30 C29 H29 120.2
C28 C29 H29 120.2
C29 C30 O1 118.5(3)
C29 C30 C25 122.1(3)
O1 C30 C25 119.4(2)
C32 C31 C36 118.9(2)
C32 C31 P1 124.1(2)
C36 C31 P1 117.0(2)
C33 C32 C31 120.7(3)
C33 C32 H32 119.6
C31 C32 H32 119.6
C32 C33 C34 120.0(3)
C32 C33 H33 120
C34 C33 H33 120
C35 C34 C33 119.7(3)
C35 C34 H34 120.2
C33 C34 H34 120.2
C34 C35 C36 120.5(3)
C34 C35 H35 119.7
C36 C35 H35 119.7
C35 C36 C31 120.2(3)
C35 C36 H36 119.9
C31 C36 H36 119.9
C38 C37 C42 118.9(3)
C38 C37 P1 122.6(2)
C42 C37 P1 118.5(2)
C37 C38 C39 120.2(3)
C37 C38 H38 119.9
C39 C38 H38 119.9
C40 C39 C38 120.6(3)
C40 C39 H39 119.7
C38 C39 H39 119.7
C39 C40 C41 119.7(3)
C39 C40 H40 120.2
C41 C40 H40 120.2
C42 C41 C40 120.1(3)
C42 C41 H41 119.9
C40 C41 H41 119.9
C41 C42 C37 120.5(3)
C41 C42 H42 119.8
C37 C42 H42 119.8

loop_
_geom_bond_atom_site_label_1
_geom_bond_atom_site_label_2
_geom_bond_distance
Cu1 P2 2.2829(8)
Cu1 P1 2.2966(7)
Cu1 S1 2.3186(8)
Cu1 Cl1 2.3629(7)
Cu1 O1 3.3400(19)
S1 C1 1.703(3)
P1 C37 1.827(3)
P1 C31 1.836(3)
P1 C25 1.838(3)
P1 P2 3.6948(10)
P2 C7 1.830(3)
P2 C13 1.830(3)
P2 C19 1.843(3)
O1 C20 1.394(3)
O1 C30 1.402(3)
N1 C2 1.337(4)
N1 C1 1.354(4)
N2 C4 1.352(4)
N2 C1 1.357(4)
N2 H2 0.88
C2 C3 1.383(5)
C2 C5 1.506(4)
C3 C4 1.365(4)
C3 H3 0.95
C4 C6 1.478(5)
C5 H5A 0.98
C5 H5B 0.98
C5 H5C 0.98
C6 H6A 0.98
C6 H6B 0.98
C6 H6C 0.98
C7 C8 1.393(4)
C7 C12 1.399(4)
C8 C9 1.388(4)
C8 H8 0.95
C9 C10 1.377(4)
C9 H9 0.95
C10 C11 1.390(4)
C10 H10 0.95
C11 C12 1.383(4)
C11 H11 0.95
C12 H12 0.95
C13 C18 1.392(4)
C13 C14 1.402(4)
C14 C15 1.386(4)
C14 H14 0.95
C15 C16 1.379(4)
C15 H15 0.95
C16 C17 1.386(4)
C16 H16 0.95
C17 C18 1.393(4)
C17 H17 0.95
C18 H18 0.95
C19 C20 1.395(4)
C19 C24 1.397(4)
C20 C21 1.390(4)
C21 C22 1.389(4)
C21 H21 0.95
C22 C23 1.377(4)
C22 H22 0.95
C23 C24 1.393(4)
C23 H23 0.95
C24 H24 0.95
C25 C26 1.400(4)
C25 C30 1.405(4)
C26 C27 1.386(4)
C26 H26 0.95
C27 C28 1.386(5)
C27 H27 0.95
C28 C29 1.385(4)
C28 H28 0.95
C29 C30 1.383(4)
C29 H29 0.95
C31 C32 1.389(4)
C31 C36 1.400(4)
C32 C33 1.387(4)
C32 H32 0.95
C33 C34 1.391(4)
C33 H33 0.95
C34 C35 1.383(4)
C34 H34 0.95
C35 C36 1.385(4)
C35 H35 0.95
C36 H36 0.95
C37 C38 1.390(4)
C37 C42 1.393(4)
C38 C39 1.392(4)
C38 H38 0.95
C39 C40 1.371(4)
C39 H39 0.95
C40 C41 1.389(4)
C40 H40 0.95
C41 C42 1.385(4)
C41 H41 0.95
C42 H42 0.95

loop_
_geom_hbond_atom_site_label_D
_geom_hbond_atom_site_label_H
_geom_hbond_atom_site_label_A
_geom_hbond_distance_DH
_geom_hbond_distance_HA
_geom_hbond_distance_DA
_geom_hbond_angle_DHA
N2 H2 Cl1 0.88 2.16 3.038(2) 175.9

loop_
_geom_torsion_atom_site_label_1
_geom_torsion_atom_site_label_2
_geom_torsion_atom_site_label_3
_geom_torsion_atom_site_label_4
_geom_torsion
P2 Cu1 S1 C1 -128.63(11)
P1 Cu1 S1 C1 110.26(11)
Cl1 Cu1 S1 C1 0.61(12)
O1 Cu1 S1 C1 172.87(12)
P2 Cu1 P1 C37 169.04(10)
S1 Cu1 P1 C37 -65.87(10)
Cl1 Cu1 P1 C37 49.12(10)
O1 Cu1 P1 C37 -151.07(11)
P2 Cu1 P1 C31 50.78(10)
S1 Cu1 P1 C31 175.88(10)
Cl1 Cu1 P1 C31 -69.13(10)
O1 Cu1 P1 C31 90.67(10)
P2 Cu1 P1 C25 -71.07(11)
S1 Cu1 P1 C25 54.03(11)
Cl1 Cu1 P1 C25 169.01(10)
O1 Cu1 P1 C25 -31.18(11)
S1 Cu1 P1 P2 125.10(4)
Cl1 Cu1 P1 P2 -119.92(3)
O1 Cu1 P1 P2 39.89(4)
P1 Cu1 P2 C7 117.25(10)
S1 Cu1 P2 C7 -5.18(10)
Cl1 Cu1 P2 C7 -131.77(10)
O1 Cu1 P2 C7 75.81(10)
P1 Cu1 P2 C13 -118.34(10)
S1 Cu1 P2 C13 119.23(10)
Cl1 Cu1 P2 C13 -7.36(10)
O1 Cu1 P2 C13 -159.78(11)
P1 Cu1 P2 C19 -1.08(10)
S1 Cu1 P2 C19 -123.51(10)
Cl1 Cu1 P2 C19 109.90(10)
O1 Cu1 P2 C19 -42.52(10)
S1 Cu1 P2 P1 -122.43(4)
Cl1 Cu1 P2 P1 110.98(3)
O1 Cu1 P2 P1 -41.44(4)
C37 P1 P2 C7 -105.9(2)
C31 P1 P2 C7 139.48(14)
C25 P1 P2 C7 35.92(14)
Cu1 P1 P2 C7 -85.66(11)
C37 P1 P2 C13 65.3(2)
C31 P1 P2 C13 -49.27(14)
C25 P1 P2 C13 -152.83(14)
Cu1 P1 P2 C13 85.59(11)
C37 P1 P2 C19 158.7(2)
C31 P1 P2 C19 44.12(12)
C25 P1 P2 C19 -59.45(12)
Cu1 P1 P2 C19 178.98(10)
C37 P1 P2 Cu1 -20.29(18)
C31 P1 P2 Cu1 -134.86(9)
C25 P1 P2 Cu1 121.58(9)
P2 Cu1 O1 C20 48.22(13)
P1 Cu1 O1 C20 -86.47(14)
S1 Cu1 O1 C20 163.63(14)
Cl1 Cu1 O1 C20 -33.77(19)
P2 Cu1 O1 C30 167.59(15)
P1 Cu1 O1 C30 32.90(13)
S1 Cu1 O1 C30 -77.01(14)
Cl1 Cu1 O1 C30 85.59(17)
C2 N1 C1 N2 0.4(4)
C2 N1 C1 S1 179.9(2)
C4 N2 C1 N1 -1.7(4)
C4 N2 C1 S1 178.8(2)
Cu1 S1 C1 N1 179.0(2)
Cu1 S1 C1 N2 -1.5(3)
C1 N1 C2 C3 0.9(5)
C1 N1 C2 C5 -177.5(3)
N1 C2 C3 C4 -0.9(5)
C5 C2 C3 C4 177.4(3)
C1 N2 C4 C3 1.7(5)
C1 N2 C4 C6 179.5(3)
C2 C3 C4 N2 -0.3(5)
C2 C3 C4 C6 -177.9(3)
C13 P2 C7 C8 -96.5(2)
C19 P2 C7 C8 158.9(2)
Cu1 P2 C7 C8 34.9(2)
P1 P2 C7 C8 76.5(2)
C13 P2 C7 C12 81.6(3)
C19 P2 C7 C12 -22.9(3)
Cu1 P2 C7 C12 -146.9(2)
P1 P2 C7 C12 -105.4(2)
C12 C7 C8 C9 -0.8(4)
P2 C7 C8 C9 177.4(2)
C7 C8 C9 C10 1.0(5)
C8 C9 C10 C11 -0.4(5)
C9 C10 C11 C12 -0.4(5)
C10 C11 C12 C7 0.6(5)
C8 C7 C12 C11 0.0(4)
P2 C7 C12 C11 -178.1(2)
C7 P2 C13 C18 164.7(2)
C19 P2 C13 C18 -89.7(2)
Cu1 P2 C13 C18 33.8(2)
P1 P2 C13 C18 -8.2(3)
C7 P2 C13 C14 -16.6(3)
C19 P2 C13 C14 89.0(2)
Cu1 P2 C13 C14 -147.5(2)
P1 P2 C13 C14 170.54(18)
C18 C13 C14 C15 1.5(4)
P2 C13 C14 C15 -177.2(2)
C13 C14 C15 C16 -0.2(5)
C14 C15 C16 C17 -1.3(5)
C15 C16 C17 C18 1.4(5)
C14 C13 C18 C17 -1.5(4)
P2 C13 C18 C17 177.3(2)
C16 C17 C18 C13 0.0(4)
C7 P2 C19 C20 -72.8(2)
C13 P2 C19 C20 -179.3(2)
Cu1 P2 C19 C20 53.7(2)
P1 P2 C19 C20 53.1(2)
C7 P2 C19 C24 111.3(2)
C13 P2 C19 C24 4.8(3)
Cu1 P2 C19 C24 -122.1(2)
P1 P2 C19 C24 -122.8(2)
C30 O1 C20 C21 39.6(3)
Cu1 O1 C20 C21 147.9(2)
C30 O1 C20 C19 -141.7(2)
Cu1 O1 C20 C19 -33.4(2)
C24 C19 C20 C21 -2.8(4)
P2 C19 C20 C21 -178.9(2)
C24 C19 C20 O1 178.5(2)
P2 C19 C20 O1 2.4(3)
O1 C20 C21 C22 -178.9(2)
C19 C20 C21 C22 2.5(4)
C20 C21 C22 C23 0.1(4)
C21 C22 C23 C24 -2.3(4)
C22 C23 C24 C19 1.9(4)
C20 C19 C24 C23 0.6(4)
P2 C19 C24 C23 176.5(2)
C37 P1 C25 C26 -10.7(3)
C31 P1 C25 C26 95.3(2)
Cu1 P1 C25 C26 -137.8(2)
P2 P1 C25 C26 -172.6(2)
C37 P1 C25 C30 166.3(2)
C31 P1 C25 C30 -87.7(2)
Cu1 P1 C25 C30 39.3(2)
P2 P1 C25 C30 4.5(2)
C30 C25 C26 C27 1.3(4)
P1 C25 C26 C27 178.4(2)
C25 C26 C27 C28 -0.4(4)
C26 C27 C28 C29 -0.9(4)
C27 C28 C29 C30 1.3(4)
C28 C29 C30 O1 -178.5(2)
C28 C29 C30 C25 -0.3(4)
C20 O1 C30 C29 -98.9(3)
Cu1 O1 C30 C29 155.1(2)
C20 O1 C30 C25 82.9(3)
Cu1 O1 C30 C25 -23.1(3)
C26 C25 C30 C29 -0.9(4)
P1 C25 C30 C29 -178.1(2)
C26 C25 C30 O1 177.3(2)
P1 C25 C30 O1 0.1(3)
C37 P1 C31 C32 93.5(2)
C25 P1 C31 C32 -11.3(3)
Cu1 P1 C31 C32 -141.1(2)
P2 P1 C31 C32 -114.0(2)
C37 P1 C31 C36 -86.9(2)
C25 P1 C31 C36 168.2(2)
Cu1 P1 C31 C36 38.4(2)
P2 P1 C31 C36 65.6(2)
C36 C31 C32 C33 -1.3(4)
P1 C31 C32 C33 178.2(2)
C31 C32 C33 C34 0.2(4)
C32 C33 C34 C35 1.2(5)
C33 C34 C35 C36 -1.5(5)
C34 C35 C36 C31 0.4(4)
C32 C31 C36 C35 1.0(4)
P1 C31 C36 C35 -178.6(2)
C31 P1 C37 C38 -9.3(3)
C25 P1 C37 C38 97.3(3)
Cu1 P1 C37 C38 -133.6(2)
P2 P1 C37 C38 -120.6(2)
C31 P1 C37 C42 172.3(2)
C25 P1 C37 C42 -81.1(3)
Cu1 P1 C37 C42 48.0(3)
P2 P1 C37 C42 61.0(3)
C42 C37 C38 C39 1.4(4)
P1 C37 C38 C39 -177.0(2)
C37 C38 C39 C40 0.1(5)
C38 C39 C40 C41 -1.1(5)
C39 C40 C41 C42 0.4(5)
C40 C41 C42 C37 1.1(5)
C38 C37 C42 C41 -2.0(5)
P1 C37 C42 C41 176.5(3)

loop_
_platon_squeeze_void_nr
_platon_squeeze_void_average_x
_platon_squeeze_void_average_y
_platon_squeeze_void_average_z
_platon_squeeze_void_volume
_platon_squeeze_void_count_electrons
1 0.000 0.500 0.000 107.5 6.3
2 1.000 1.000 0.500 107.6 6.5
